data_4348550
loop_
_publ_author_name
'Zhang, Yuteng'
'Wang, Xinlong'
'Li, Shuangbao'
'Song, Baiqiao'
'Shao, Kuizhan'
'Su, Zhongmin'

_publ_section_title
;
 Ligand-Directed Assembly of Polyoxovanadate-Based Metal-Organic
 Polyhedra.
;
_journal_issue 17
_journal_name_full 'Inorganic chemistry'
_journal_page_first 8770
_journal_page_last 8775
_journal_paper_doi 10.1021/acs.inorgchem.6b01338
_journal_volume 55
_journal_year 2016
_chemical_formula_sum 'C89.5 H119 Cl4 N11 O71.5 V20'
_chemical_formula_weight 3653.55
_space_group_crystal_system cubic
_space_group_IT_number 204
_space_group_name_Hall '-I 2 2 3'
_space_group_name_H-M_alt 'I m -3'
_atom_sites_solution_hydrogens geom
_audit_creation_method SHELXL-2014/7
_cell_angle_alpha 90
_cell_angle_beta 90
_cell_angle_gamma 90
_cell_formula_units_Z 6
_cell_length_a 30.062(5)
_cell_length_b 30.062(5)
_cell_length_c 30.062(5)
_cell_measurement_reflns_used 7032
_cell_measurement_temperature 293(2)
_cell_measurement_theta_max 23.66
_cell_measurement_theta_min 2.35
_cell_volume 27168(8)
_computing_cell_refinement 'Bruker SAINT v8.34a'
_computing_data_collection 'Bruker APEX 2'
_computing_data_reduction 'Bruker SAINT v8.34a'
_computing_molecular_graphics 'Bruker SHELXTL'
_computing_publication_material 'Bruker SHELXTL & local programs'
_computing_structure_refinement 'SHELXL-2014/7 (Sheldrick, 2014)'
_computing_structure_solution 'Bruker SHELXTL 2014/4'
_diffrn_ambient_temperature 293(2)
_diffrn_measured_fraction_theta_full 0.999
_diffrn_measured_fraction_theta_max 0.999
_diffrn_measurement_device_type 'Bruker Smart Apex II CCD'
_diffrn_measurement_method \w-2\q
_diffrn_radiation_type MoK\a
_diffrn_radiation_wavelength 0.71069
_diffrn_reflns_av_R_equivalents 0.0890
_diffrn_reflns_av_unetI/netI 0.0277
_diffrn_reflns_Laue_measured_fraction_full 0.999
_diffrn_reflns_Laue_measured_fraction_max 0.999
_diffrn_reflns_limit_h_max 35
_diffrn_reflns_limit_h_min -34
_diffrn_reflns_limit_k_max 33
_diffrn_reflns_limit_k_min -35
_diffrn_reflns_limit_l_max 35
_diffrn_reflns_limit_l_min -35
_diffrn_reflns_number 79821
_diffrn_reflns_point_group_measured_fraction_full 0.999
_diffrn_reflns_point_group_measured_fraction_max 0.999
_diffrn_reflns_theta_full 25.122
_diffrn_reflns_theta_max 25.122
_diffrn_reflns_theta_min 1.659
_diffrn_source 'fine-focus sealed tube'
_exptl_absorpt_coefficient_mu 1.112
_exptl_absorpt_correction_type multi-scan
_exptl_absorpt_process_details 'SADABS 2014/4 Bruker AXS Madison WI USA'
_exptl_crystal_colour green
_exptl_crystal_density_diffrn 1.340
_exptl_crystal_description block
_exptl_crystal_F_000 10998
_exptl_crystal_size_max 0.24
_exptl_crystal_size_mid 0.22
_exptl_crystal_size_min 0.18
_exptl_transmission_factor_max 0.819
_exptl_transmission_factor_min 0.766
_refine_diff_density_max 1.441
_refine_diff_density_min -0.432
_refine_diff_density_rms 0.108
_refine_ls_extinction_method none
_refine_ls_goodness_of_fit_ref 0.997
_refine_ls_hydrogen_treatment constr
_refine_ls_matrix_type full
_refine_ls_number_parameters 199
_refine_ls_number_reflns 4307
_refine_ls_number_restraints 0
_refine_ls_restrained_S_all 0.997
_refine_ls_R_factor_all 0.0857
_refine_ls_R_factor_gt 0.0513
_refine_ls_shift/su_max 0.000
_refine_ls_shift/su_mean 0.000
_refine_ls_structure_factor_coef Fsqd
_refine_ls_weighting_details 'w=1/[\s^2^(Fo^2^)+(0.1500P)^2^] where P=(Fo^2^+2Fc^2^)/3'
_refine_ls_weighting_scheme calc
_refine_ls_wR_factor_gt 0.1512
_refine_ls_wR_factor_ref 0.1987
_reflns_Friedel_coverage 0.000
_reflns_number_gt 3118
_reflns_number_total 4307
_reflns_threshold_expression 'I > 2\s(I)'
_cod_data_source_file ic6b01338_si_002.cif
_cod_data_source_block 1435110
_cod_original_cell_volume 27168(14)
_cod_original_formula_sum 'C89.50 H119 Cl4 N11 O71.50 V20'
_cod_database_code 4348550
_shelx_shelxl_version_number 2014/7
_shelx_space_group_comment
;
The symmetry employed for this shelxl refinement is uniquely defined
by the following loop, which should always be used as a source of
symmetry information in preference to the above space-group names.
They are only intended as comments.
;
_shelx_estimated_absorpt_t_min 0.766
_shelx_estimated_absorpt_t_max 0.819
_platon_squeeze_void_probe_radius 1.20

loop_
_space_group_symop_operation_xyz
'x, y, z'
'-x, -y, z'
'x, -y, -z'
'-x, y, -z'
'z, x, y'
'y, z, x'
'-z, -x, y'
'-y, z, -x'
'z, -x, -y'
'-y, -z, x'
'-z, x, -y'
'y, -z, -x'
'x+1/2, y+1/2, z+1/2'
'-x+1/2, -y+1/2, z+1/2'
'x+1/2, -y+1/2, -z+1/2'
'-x+1/2, y+1/2, -z+1/2'
'z+1/2, x+1/2, y+1/2'
'y+1/2, z+1/2, x+1/2'
'-z+1/2, -x+1/2, y+1/2'
'-y+1/2, z+1/2, -x+1/2'
'z+1/2, -x+1/2, -y+1/2'
'-y+1/2, -z+1/2, x+1/2'
'-z+1/2, x+1/2, -y+1/2'
'y+1/2, -z+1/2, -x+1/2'
'-x, -y, -z'
'x, y, -z'
'-x, y, z'
'x, -y, z'
'-z, -x, -y'
'-y, -z, -x'
'z, x, -y'
'y, -z, x'
'-z, x, y'
'y, z, -x'
'z, -x, y'
'-y, z, x'
'-x+1/2, -y+1/2, -z+1/2'
'x+1/2, y+1/2, -z+1/2'
'-x+1/2, y+1/2, z+1/2'
'x+1/2, -y+1/2, z+1/2'
'-z+1/2, -x+1/2, -y+1/2'
'-y+1/2, -z+1/2, -x+1/2'
'z+1/2, x+1/2, -y+1/2'
'y+1/2, -z+1/2, x+1/2'
'-z+1/2, x+1/2, y+1/2'
'y+1/2, z+1/2, -x+1/2'
'z+1/2, -x+1/2, y+1/2'
'-y+1/2, z+1/2, x+1/2'

loop_
_atom_site_label
_atom_site_type_symbol
_atom_site_fract_x
_atom_site_fract_y
_atom_site_fract_z
_atom_site_U_iso_or_equiv
_atom_site_adp_type
_atom_site_occupancy
_atom_site_site_symmetry_order
_atom_site_calc_flag
_atom_site_refinement_flags_posn
_atom_site_refinement_flags_adp
_atom_site_refinement_flags_occupancy
C1 C 0.60251(16) 0.16365(15) 0.39936(15) 0.0429(11) Uani 1 1 d . . .
C2 C 0.6604(2) 0.1096(2) 0.3988(2) 0.104(3) Uani 1 1 d . . .
H2 H 0.6868 0.0986 0.4107 0.125 Uiso 1 1 calc R U .
C3 C 0.6410(2) 0.1465(2) 0.4169(2) 0.081(2) Uani 1 1 d . . .
H3 H 0.6540 0.1602 0.4414 0.097 Uiso 1 1 calc R U .
C4 C 0.6410(2) 0.08859(19) 0.3628(2) 0.082(2) Uani 1 1 d . . .
H4 H 0.6542 0.0634 0.3506 0.098 Uiso 1 1 calc R U .
C5 C 0.60178(16) 0.10520(15) 0.34492(16) 0.0470(12) Uani 1 1 d . . .
C6 C 0.58265(14) 0.14276(14) 0.36322(14) 0.0374(10) Uani 1 1 d . . .
H6 H 0.5564 0.1541 0.3513 0.045 Uiso 1 1 calc R U .
C7 C 0.58046(14) 0.20350(14) 0.42041(13) 0.0344(10) Uani 1 1 d . . .
C8 C 0.58012(14) 0.08175(13) 0.30643(14) 0.0362(10) Uani 1 1 d . . .
O1 O 0.62579(13) 0.0000 0.21826(14) 0.0425(11) Uani 1 2 d S T P
O2 O 0.54153(9) -0.04141(8) 0.21758(9) 0.0318(7) Uani 1 1 d . . .
O3 O 0.5000 0.0000 0.1433(2) 0.0563(18) Uani 1 4 d S T P
O4 O 0.5000 0.12624(13) 0.21507(14) 0.0425(10) Uani 1 2 d S T P
O5 O 0.54548(9) 0.09949(9) 0.29138(9) 0.0375(7) Uani 1 1 d . . .
O6 O 0.59763(9) 0.04609(9) 0.29364(10) 0.0384(7) Uani 1 1 d . . .
O7 O 0.59841(9) 0.21857(9) 0.45474(9) 0.0381(7) Uani 1 1 d . . .
O8 O 0.62561(14) 0.29460(14) 0.5000 0.0435(11) Uani 1 2 d S T P
O9 O 0.54140(9) 0.29454(9) 0.45840(8) 0.0323(7) Uani 1 1 d . . .
O10 O 0.5000 0.36865(19) 0.5000 0.0506(17) Uani 1 4 d S T P
O11 O 0.5000 0.29243(13) 0.37402(13) 0.0421(10) Uani 1 2 d S T P
O12 O 0.54539(9) 0.21761(9) 0.40252(9) 0.0371(7) Uani 1 1 d . . .
V1 V 0.58174(3) 0.0000 0.24786(3) 0.0291(3) Uani 1 2 d S T P
V2 V 0.5000 0.0000 0.19623(4) 0.0333(4) Uani 1 4 d S T P
V3 V 0.5000 0.08260(3) 0.24566(3) 0.0288(3) Uani 1 2 d S T P
V4 V 0.5000 0.26374(3) 0.41835(3) 0.0294(3) Uani 1 2 d S T P
V5 V 0.58209(3) 0.26482(3) 0.5000 0.0307(3) Uani 1 2 d S T P
V6 V 0.5000 0.31553(5) 0.5000 0.0336(4) Uani 1 4 d S T P
Cl1 Cl 0.5000 0.20895(7) 0.5000 0.0380(5) Uani 1 4 d S T P
Cl2 Cl 0.5000 0.0000 0.30416(7) 0.0412(5) Uani 1 4 d S T P

loop_
_atom_site_aniso_label
_atom_site_aniso_U_11
_atom_site_aniso_U_22
_atom_site_aniso_U_33
_atom_site_aniso_U_23
_atom_site_aniso_U_13
_atom_site_aniso_U_12
C1 0.053(3) 0.039(3) 0.037(2) -0.0107(19) -0.010(2) 0.011(2)
C2 0.116(6) 0.095(5) 0.101(5) -0.049(4) -0.081(5) 0.068(4)
C3 0.089(4) 0.072(4) 0.083(4) -0.041(3) -0.060(4) 0.045(3)
C4 0.081(4) 0.069(4) 0.095(5) -0.043(3) -0.046(4) 0.048(3)
C5 0.054(3) 0.041(3) 0.045(3) -0.008(2) -0.017(2) 0.012(2)
C6 0.039(2) 0.034(2) 0.040(2) -0.0051(19) -0.0130(19) 0.0104(18)
C7 0.044(3) 0.033(2) 0.027(2) -0.0005(17) -0.0025(18) 0.0036(19)
C8 0.040(2) 0.030(2) 0.038(2) -0.0037(18) -0.0017(19) 0.0012(18)
O1 0.040(2) 0.036(2) 0.052(3) 0.000 0.013(2) 0.000
O2 0.0348(16) 0.0281(15) 0.0324(15) -0.0016(12) 0.0058(12) -0.0002(11)
O3 0.080(5) 0.061(4) 0.027(3) 0.000 0.000 0.000
O4 0.051(3) 0.038(2) 0.038(2) 0.0091(19) 0.000 0.000
O5 0.0350(16) 0.0360(16) 0.0415(17) -0.0064(13) -0.0064(13) 0.0063(13)
O6 0.0373(16) 0.0290(15) 0.0488(18) -0.0069(13) -0.0054(14) 0.0035(13)
O7 0.0412(17) 0.0405(17) 0.0327(16) -0.0073(13) -0.0048(13) 0.0021(14)
O8 0.040(2) 0.045(3) 0.045(3) 0.000 0.000 -0.012(2)
O9 0.0411(16) 0.0273(15) 0.0285(15) 0.0018(11) -0.0001(12) -0.0044(12)
O10 0.066(4) 0.028(3) 0.057(4) 0.000 0.000 0.000
O11 0.052(3) 0.039(2) 0.035(2) 0.0124(19) 0.000 0.000
O12 0.0400(17) 0.0365(16) 0.0348(16) -0.0072(13) -0.0056(13) 0.0058(13)
V1 0.0297(5) 0.0229(5) 0.0349(6) 0.000 0.0050(4) 0.000
V2 0.0407(8) 0.0316(8) 0.0275(8) 0.000 0.000 0.000
V3 0.0315(5) 0.0237(5) 0.0311(6) 0.0025(4) 0.000 0.000
V4 0.0357(6) 0.0278(5) 0.0247(5) 0.0023(4) 0.000 0.000
V5 0.0338(6) 0.0330(6) 0.0254(5) 0.000 0.000 -0.0068(4)
V6 0.0456(9) 0.0249(7) 0.0304(8) 0.000 0.000 0.000
Cl1 0.0451(12) 0.0322(11) 0.0368(11) 0.000 0.000 0.000
Cl2 0.0488(13) 0.0396(12) 0.0352(11) 0.000 0.000 0.000

loop_
_atom_type_symbol
_atom_type_description
_atom_type_scat_dispersion_real
_atom_type_scat_dispersion_imag
_atom_type_scat_source
C C 0.0033 0.0016 'International Tables Vol C Tables 4.2.6.8 and 6.1.1.4'
O O 0.0106 0.0060 'International Tables Vol C Tables 4.2.6.8 and 6.1.1.4'
V V 0.3005 0.5294 'International Tables Vol C Tables 4.2.6.8 and 6.1.1.4'
H H 0.0000 0.0000 'International Tables Vol C Tables 4.2.6.8 and 6.1.1.4'
Cl Cl 0.1484 0.1585 'International Tables Vol C Tables 4.2.6.8 and 6.1.1.4'
N N 0.0061 0.0033 'International Tables Vol C Tables 4.2.6.8 and 6.1.1.4'

loop_
_geom_angle_atom_site_label_1
_geom_angle_atom_site_label_2
_geom_angle_atom_site_label_3
_geom_angle
_geom_angle_site_symmetry_1
_geom_angle_site_symmetry_3
C3 C1 C6 119.5(4) . .
C3 C1 C7 120.5(4) . .
C6 C1 C7 119.9(4) . .
C3 C2 C4 120.1(5) . .
C3 C2 H2 120.0 . .
C4 C2 H2 120.0 . .
C2 C3 C1 120.9(5) . .
C2 C3 H3 119.6 . .
C1 C3 H3 119.6 . .
C2 C4 C5 119.8(5) . .
C2 C4 H4 120.1 . .
C5 C4 H4 120.1 . .
C6 C5 C4 119.5(4) . .
C6 C5 C8 120.6(4) . .
C4 C5 C8 119.8(4) . .
C5 C6 C1 120.1(4) . .
C5 C6 H6 119.9 . .
C1 C6 H6 119.9 . .
O7 C7 O12 126.4(4) . .
O7 C7 C1 116.4(4) . .
O12 C7 C1 117.2(4) . .
O5 C8 O6 126.9(4) . .
O5 C8 C5 116.0(4) . .
O6 C8 C5 117.0(4) . .
V2 O2 V3 98.24(12) . 2_655
V2 O2 V1 98.50(12) . .
V3 O2 V1 126.68(14) 2_655 .
C8 O5 V3 134.9(3) . .
C8 O6 V1 134.3(3) . .
C7 O7 V5 134.9(3) . .
V6 O9 V4 98.45(13) . .
V6 O9 V5 98.15(12) . .
V4 O9 V5 124.80(14) . .
C7 O12 V4 134.7(3) . .
O1 V1 O2 104.66(15) . 28
O1 V1 O2 104.66(15) . .
O2 V1 O2 78.89(16) 28 .
O1 V1 O6 100.64(14) . .
O2 V1 O6 91.53(11) 28 .
O2 V1 O6 154.47(12) . .
O1 V1 O6 100.64(14) . 28
O2 V1 O6 154.46(12) 28 28
O2 V1 O6 91.53(11) . 28
O6 V1 O6 87.13(17) . 28
O1 V1 V2 113.83(17) . .
O2 V1 V2 39.68(8) 28 .
O2 V1 V2 39.68(8) . .
O6 V1 V2 124.50(8) . .
O6 V1 V2 124.50(8) 28 .
O3 V2 O2 110.01(9) . 28
O3 V2 O2 110.01(9) . 27_655
O2 V2 O2 139.98(18) 28 27_655
O3 V2 O2 110.01(9) . 2_655
O2 V2 O2 83.42(16) 28 2_655
O2 V2 O2 83.13(16) 27_655 2_655
O3 V2 O2 110.01(9) . .
O2 V2 O2 83.13(16) 28 .
O2 V2 O2 83.42(16) 27_655 .
O2 V2 O2 139.98(18) 2_655 .
O3 V2 V3 120.90(3) . 2_655
O2 V2 V3 113.18(9) 28 2_655
O2 V2 V3 41.84(8) 27_655 2_655
O2 V2 V3 113.18(9) 2_655 2_655
O2 V2 V3 41.84(8) . 2_655
O3 V2 V3 120.90(3) . .
O2 V2 V3 41.84(8) 28 .
O2 V2 V3 113.18(9) 27_655 .
O2 V2 V3 41.84(8) 2_655 .
O2 V2 V3 113.18(9) . .
V3 V2 V3 118.20(6) 2_655 .
O3 V2 V1 122.28(3) . 2_655
O2 V2 V1 112.32(9) 28 2_655
O2 V2 V1 41.82(8) 27_655 2_655
O2 V2 V1 41.82(8) 2_655 2_655
O2 V2 V1 112.32(9) . 2_655
V3 V2 V1 74.08(2) 2_655 2_655
V3 V2 V1 74.08(2) . 2_655
O3 V2 V1 122.28(3) . .
O2 V2 V1 41.82(8) 28 .
O2 V2 V1 112.32(9) 27_655 .
O2 V2 V1 112.32(9) 2_655 .
O2 V2 V1 41.82(8) . .
V3 V2 V1 74.08(2) 2_655 .
V3 V2 V1 74.08(2) . .
V1 V2 V1 115.45(6) 2_655 .
O4 V3 O2 105.75(14) . 2_655
O4 V3 O2 105.75(14) . 28
O2 V3 O2 79.59(16) 2_655 28
O4 V3 O5 100.74(14) . 27_655
O2 V3 O5 91.20(11) 2_655 27_655
O2 V3 O5 153.41(12) 28 27_655
O4 V3 O5 100.74(14) . .
O2 V3 O5 153.42(12) 2_655 .
O2 V3 O5 91.20(11) 28 .
O5 V3 O5 86.04(16) 27_655 .
O4 V3 V2 114.06(16) . .
O2 V3 V2 39.92(8) 2_655 .
O2 V3 V2 39.92(8) 28 .
O5 V3 V2 124.72(8) 27_655 .
O5 V3 V2 124.72(8) . .
O11 V4 O9 104.99(14) . .
O11 V4 O9 104.99(14) . 27_655
O9 V4 O9 78.67(16) . 27_655
O11 V4 O12 100.17(14) . 27_655
O9 V4 O12 154.69(12) . 27_655
O9 V4 O12 92.32(11) 27_655 27_655
O11 V4 O12 100.17(14) . .
O9 V4 O12 92.31(11) . .
O9 V4 O12 154.69(12) 27_655 .
O12 V4 O12 85.87(16) 27_655 .
O11 V4 V6 114.71(16) . .
O9 V4 V6 39.62(8) . .
O9 V4 V6 39.62(8) 27_655 .
O12 V4 V6 124.86(8) 27_655 .
O12 V4 V6 124.86(8) . .
O8 V5 O9 104.90(15) . 26_556
O8 V5 O9 104.90(15) . .
O9 V5 O9 79.09(16) 26_556 .
O8 V5 O7 100.92(15) . .
O9 V5 O7 154.06(13) 26_556 .
O9 V5 O7 92.04(11) . .
O8 V5 O7 100.93(15) . 26_556
O9 V5 O7 92.04(11) 26_556 26_556
O9 V5 O7 154.06(13) . 26_556
O7 V5 O7 85.40(17) . 26_556
O8 V5 V6 113.92(17) . .
O9 V5 V6 39.75(8) 26_556 .
O9 V5 V6 39.75(8) . .
O7 V5 V6 124.91(9) . .
O7 V5 V6 124.90(9) 26_556 .
O10 V6 O9 109.68(9) . 27_655
O10 V6 O9 109.68(9) . 26_556
O9 V6 O9 140.64(17) 27_655 26_556
O10 V6 O9 109.68(9) . 4_656
O9 V6 O9 83.73(16) 27_655 4_656
O9 V6 O9 83.25(16) 26_556 4_656
O10 V6 O9 109.68(9) . .
O9 V6 O9 83.25(16) 27_655 .
O9 V6 O9 83.73(16) 26_556 .
O9 V6 O9 140.64(17) 4_656 .
O10 V6 V5 121.70(3) . .
O9 V6 V5 112.84(9) 27_655 .
O9 V6 V5 42.09(8) 26_556 .
O9 V6 V5 112.84(9) 4_656 .
O9 V6 V5 42.09(8) . .
O10 V6 V5 121.70(3) . 27_655
O9 V6 V5 42.09(8) 27_655 27_655
O9 V6 V5 112.84(9) 26_556 27_655
O9 V6 V5 42.09(8) 4_656 27_655
O9 V6 V5 112.84(9) . 27_655
V5 V6 V5 116.59(6) . 27_655
O10 V6 V4 122.38(3) . .
O9 V6 V4 41.93(8) 27_655 .
O9 V6 V4 112.53(9) 26_556 .
O9 V6 V4 112.53(9) 4_656 .
O9 V6 V4 41.93(8) . .
V5 V6 V4 73.65(2) . .
V5 V6 V4 73.65(2) 27_655 .
O10 V6 V4 122.38(3) . 26_556
O9 V6 V4 112.53(9) 27_655 26_556
O9 V6 V4 41.93(8) 26_556 26_556
O9 V6 V4 41.93(8) 4_656 26_556
O9 V6 V4 112.54(9) . 26_556
V5 V6 V4 73.65(2) . 26_556
V5 V6 V4 73.65(2) 27_655 26_556
V4 V6 V4 115.23(6) . 26_556

loop_
_geom_bond_atom_site_label_1
_geom_bond_atom_site_label_2
_geom_bond_distance
_geom_bond_site_symmetry_2
C1 C3 1.370(6) .
C1 C6 1.390(6) .
C1 C7 1.508(6) .
C2 C3 1.368(7) .
C2 C4 1.382(7) .
C2 H2 0.9300 .
C3 H3 0.9300 .
C4 C5 1.389(6) .
C4 H4 0.9300 .
C5 C6 1.382(6) .
C5 C8 1.503(6) .
C6 H6 0.9300 .
C7 O7 1.250(5) .
C7 O12 1.257(5) .
C8 O5 1.254(5) .
C8 O6 1.255(5) .
O1 V1 1.595(4) .
O2 V2 1.876(3) .
O2 V3 1.951(3) 2_655
O2 V1 1.959(3) .
O3 V2 1.591(6) .
O4 V3 1.602(4) .
O5 V3 2.004(3) .
O6 V1 2.011(3) .
O7 V5 2.006(3) .
O8 V5 1.585(4) .
O9 V6 1.874(3) .
O9 V4 1.964(3) .
O9 V5 1.964(3) .
O10 V6 1.597(6) .
O11 V4 1.588(4) .
O12 V4 2.003(3) .
V1 O2 1.959(3) 28
V1 O6 2.011(3) 28
V1 V2 2.9065(13) .
V2 O2 1.876(3) 28
V2 O2 1.876(3) 27_655
V2 O2 1.876(3) 2_655
V2 V3 2.8940(12) 2_655
V2 V3 2.8940(12) .
V2 V1 2.9065(13) 2_655
V3 O2 1.951(3) 2_655
V3 O2 1.951(3) 28
V3 O5 2.004(3) 27_655
V4 O9 1.964(3) 27_655
V4 O12 2.003(3) 27_655
V4 V6 2.9065(13) .
V5 O9 1.964(3) 26_556
V5 O7 2.006(3) 26_556
V5 V6 2.9006(13) .
V6 O9 1.874(3) 27_655
V6 O9 1.874(3) 26_556
V6 O9 1.874(3) 4_656
V6 V5 2.9006(13) 27_655
V6 V4 2.9065(13) 26_556

loop_
_platon_squeeze_void_nr
_platon_squeeze_void_average_x
_platon_squeeze_void_average_y
_platon_squeeze_void_average_z
_platon_squeeze_void_volume
_platon_squeeze_void_count_electrons
_platon_squeeze_void_content
1 -0.002 -0.003 -0.002 11743 2651 ' '
2 0.500 0.000 0.000 575 116 ' '
3 0.000 0.000 0.500 575 116 ' '
4 0.500 0.000 0.500 575 116 ' '
5 0.000 0.500 0.000 575 116 ' '
6 0.500 0.500 0.000 575 116 ' '
7 0.000 0.500 0.500 575 116 ' '
